data_2214957
loop_
_publ_author_name
'Wioleta \'Smiszek-Linder'
'Joachim Kusz'

_publ_section_title
;
 <i>N</i>-Benzylacetamide
;
_journal_coeditor_code AV3099
_journal_issue 9
_journal_name_full 'Acta Crystallographica Section E'
_journal_page_first o3713
_journal_page_last o3713
_journal_paper_doi 10.1107/S1600536807037828
_journal_volume 63
_journal_year 2007
_chemical_formula_iupac 'C9 H11 N O'
_chemical_formula_moiety 'C9 H11 N O'
_chemical_formula_sum 'C9 H11 N O'
_chemical_formula_weight 149.19
_chemical_name_systematic
;
N-benzylacetamide
;
_space_group_IT_number 14
_symmetry_cell_setting monoclinic
_symmetry_space_group_name_Hall '-P 2ybc'
_symmetry_space_group_name_H-M 'P 1 21/c 1'
_atom_sites_solution_hydrogens geom
_atom_sites_solution_primary direct
_atom_sites_solution_secondary difmap
_audit_creation_method SHELXL-97
_cell_angle_alpha 90.00
_cell_angle_beta 100.04(3)
_cell_angle_gamma 90.00
_cell_formula_units_Z 4
_cell_length_a 4.8383(10)
_cell_length_b 14.906(3)
_cell_length_c 11.663(2)
_cell_measurement_temperature 298(2)
_cell_volume 828.3(3)
_computing_cell_refinement
;
CrysAlis CCD
;
_computing_data_collection
;
CrysAlis CCD (Oxford Diffraction, 2007)
;
_computing_data_reduction
;
CrysAlis RED (Oxford Diffraction, 2007)
;
_computing_molecular_graphics 'ORTEP-3 (Farrugia, 1997)'
_computing_publication_material 'publCIF (Westrip, 2007)'
_computing_structure_refinement 'SHELXL97 (Sheldrick, 1997)'
_computing_structure_solution 'SHELXS97 (Sheldrick, 1997)'
_diffrn_ambient_temperature 298(2)
_diffrn_measured_fraction_theta_full 0.986
_diffrn_measured_fraction_theta_max 0.887
_diffrn_measurement_device_type 'Oxford Diffraction KM-4 CCD Sapphire3'
_diffrn_measurement_method \q
_diffrn_radiation_monochromator graphite
_diffrn_radiation_source 'fine-focus sealed tube'
_diffrn_radiation_type MoK\a
_diffrn_radiation_wavelength 0.71073
_diffrn_reflns_av_R_equivalents 0.0169
_diffrn_reflns_av_sigmaI/netI 0.0466
_diffrn_reflns_limit_h_max 7
_diffrn_reflns_limit_h_min -3
_diffrn_reflns_limit_k_max 22
_diffrn_reflns_limit_k_min -22
_diffrn_reflns_limit_l_max 16
_diffrn_reflns_limit_l_min -17
_diffrn_reflns_number 7651
_diffrn_reflns_theta_full 25.00
_diffrn_reflns_theta_max 32.76
_diffrn_reflns_theta_min 3.26
_exptl_absorpt_coefficient_mu 0.078
_exptl_absorpt_correction_type none
_exptl_crystal_colour white
_exptl_crystal_density_diffrn 1.196
_exptl_crystal_density_method 'not measured'
_exptl_crystal_description Needle
_exptl_crystal_F_000 320
_exptl_crystal_size_max 0.60
_exptl_crystal_size_mid 0.12
_exptl_crystal_size_min 0.01
_refine_diff_density_max 0.182
_refine_diff_density_min -0.177
_refine_ls_extinction_method none
_refine_ls_goodness_of_fit_ref 1.000
_refine_ls_hydrogen_treatment mixed
_refine_ls_matrix_type full
_refine_ls_number_parameters 133
_refine_ls_number_reflns 2718
_refine_ls_number_restraints 0
_refine_ls_restrained_S_all 1.000
_refine_ls_R_factor_all 0.0795
_refine_ls_R_factor_gt 0.0392
_refine_ls_shift/su_max 0.000
_refine_ls_shift/su_mean 0.000
_refine_ls_structure_factor_coef Fsqd
_refine_ls_weighting_details 'calc w=1/[\s^2^(Fo^2^)+(0.0459P)^2^] where P=(Fo^2^+2Fc^2^)/3'
_refine_ls_weighting_scheme calc
_refine_ls_wR_factor_gt 0.0917
_refine_ls_wR_factor_ref 0.0958
_reflns_number_gt 1377
_reflns_number_total 2718
_reflns_threshold_expression I>2\s(I)
_cod_data_source_file av3099.cif
_cod_data_source_block I
_cod_original_sg_symbol_H-M 'P 21/c'
_cod_database_code 2214957
_cod_database_fobs_code 2214957

loop_
_symmetry_equiv_pos_as_xyz
'x, y, z'
'-x, y+1/2, -z+1/2'
'-x, -y, -z'
'x, -y-1/2, z-1/2'

loop_
_atom_site_type_symbol
_atom_site_label
_atom_site_fract_x
_atom_site_fract_y
_atom_site_fract_z
_atom_site_U_iso_or_equiv
_atom_site_adp_type
_atom_site_calc_flag
_atom_site_refinement_flags
_atom_site_occupancy
N N1 0.17528(16) 0.41069(5) 0.71931(7) 0.0389(2) Uani d . 1
O O1 -0.22568(12) 0.44356(5) 0.78353(6) 0.0548(2) Uani d . 1
C C1 0.22770(18) 0.31836(6) 0.55164(8) 0.0382(2) Uani d . 1
C C2 0.3398(2) 0.23405(7) 0.54011(9) 0.0454(3) Uani d . 1
C C3 0.4952(2) 0.21655(8) 0.45370(9) 0.0520(3) Uani d . 1
C C4 0.5422(2) 0.28301(9) 0.37859(9) 0.0553(3) Uani d . 1
C C5 0.4327(3) 0.36742(9) 0.38894(9) 0.0569(3) Uani d . 1
C C6 0.2780(2) 0.38484(8) 0.47474(9) 0.0490(3) Uani d . 1
C C7 0.0568(2) 0.33683(8) 0.64518(10) 0.0471(3) Uani d . 1
C C8 0.02600(17) 0.45714(6) 0.78448(8) 0.0372(2) Uani d . 1
C C9 0.1794(2) 0.52948(8) 0.85890(9) 0.0546(3) Uani d . 1
H H1N 0.362(2) 0.4186(7) 0.7291(9) 0.052(3) Uiso d . 1
H H2 0.302(2) 0.1875(7) 0.5928(10) 0.061(3) Uiso d . 1
H H3 0.572(2) 0.1552(8) 0.4457(10) 0.068(3) Uiso d . 1
H H4 0.648(3) 0.2737(8) 0.3205(11) 0.070(4) Uiso d . 1
H H5 0.465(3) 0.4141(9) 0.3392(11) 0.083(4) Uiso d . 1
H H6 0.213(2) 0.4431(8) 0.4854(10) 0.060(3) Uiso d . 1
H H9A 0.1117 0.5871 0.8296 0.082 Uiso calc R 1
H H9B 0.3766 0.5251 0.8573 0.082 Uiso calc R 1
H H9C 0.1483 0.5227 0.9375 0.082 Uiso calc R 1
H H17 -0.141(3) 0.3521(7) 0.6096(9) 0.063(3) Uiso d . 1
H H27 0.045(2) 0.2809(8) 0.6986(10) 0.067(3) Uiso d . 1

loop_
_atom_site_aniso_label
_atom_site_aniso_U_11
_atom_site_aniso_U_22
_atom_site_aniso_U_33
_atom_site_aniso_U_12
_atom_site_aniso_U_13
_atom_site_aniso_U_23
N1 0.0224(4) 0.0499(5) 0.0451(5) -0.0047(3) 0.0080(3) -0.0065(4)
O1 0.0251(4) 0.0719(5) 0.0702(5) -0.0032(3) 0.0162(3) -0.0056(4)
C1 0.0290(4) 0.0436(6) 0.0405(5) -0.0056(4) 0.0021(4) -0.0050(4)
C2 0.0484(6) 0.0404(6) 0.0456(6) -0.0050(4) 0.0035(5) -0.0017(5)
C3 0.0539(6) 0.0490(7) 0.0506(6) 0.0076(5) 0.0022(5) -0.0127(6)
C4 0.0531(7) 0.0732(8) 0.0406(6) 0.0062(6) 0.0107(5) -0.0091(6)
C5 0.0627(7) 0.0624(8) 0.0475(6) 0.0040(6) 0.0152(5) 0.0105(6)
C6 0.0486(6) 0.0437(6) 0.0554(6) 0.0086(5) 0.0114(5) 0.0035(5)
C7 0.0355(5) 0.0545(7) 0.0529(6) -0.0121(5) 0.0123(5) -0.0099(5)
C8 0.0265(4) 0.0462(6) 0.0404(5) 0.0004(4) 0.0101(4) 0.0049(4)
C9 0.0422(6) 0.0658(7) 0.0599(7) -0.0076(5) 0.0203(5) -0.0174(6)

loop_
_atom_type_symbol
_atom_type_description
_atom_type_scat_dispersion_real
_atom_type_scat_dispersion_imag
_atom_type_scat_source
C C 0.0033 0.0016 'International Tables Vol C Tables 4.2.6.8 and 6.1.1.4'
H H 0.0000 0.0000 'International Tables Vol C Tables 4.2.6.8 and 6.1.1.4'
N N 0.0061 0.0033 'International Tables Vol C Tables 4.2.6.8 and 6.1.1.4'
O O 0.0106 0.0060 'International Tables Vol C Tables 4.2.6.8 and 6.1.1.4'

loop_
_geom_angle_atom_site_label_1
_geom_angle_atom_site_label_2
_geom_angle_atom_site_label_3
_geom_angle
_geom_angle_publ_flag
C8 N1 C7 122.45(8) y
C8 N1 H1N 119.5(7) ?
C7 N1 H1N 117.3(7) ?
C2 C1 C6 118.04(10) y
C2 C1 C7 120.70(9) y
C6 C1 C7 121.26(9) y
C3 C2 C1 120.92(10) y
C3 C2 H2 121.0(7) ?
C1 C2 H2 118.0(7) ?
C4 C3 C2 120.15(11) y
C4 C3 H3 119.9(7) ?
C2 C3 H3 120.0(7) ?
C3 C4 C5 119.73(11) y
C3 C4 H4 122.2(8) ?
C5 C4 H4 118.0(8) ?
C6 C5 C4 120.15(12) y
C6 C5 H5 118.8(8) ?
C4 C5 H5 121.1(8) ?
C5 C6 C1 121.00(11) y
C5 C6 H6 120.6(7) ?
C1 C6 H6 118.3(7) ?
N1 C7 C1 111.11(8) y
N1 C7 H17 108.9(6) ?
C1 C7 H17 110.3(6) ?
N1 C7 H27 107.8(6) ?
C1 C7 H27 112.2(6) ?
H17 C7 H27 106.3(9) ?
O1 C8 N1 122.90(9) y
O1 C8 C9 120.84(8) y
N1 C8 C9 116.25(8) y
C8 C9 H9A 109.5 ?
C8 C9 H9B 109.5 ?
H9A C9 H9B 109.5 ?
C8 C9 H9C 109.5 ?
H9A C9 H9C 109.5 ?
H9B C9 H9C 109.5 ?

loop_
_geom_bond_atom_site_label_1
_geom_bond_atom_site_label_2
_geom_bond_distance
_geom_bond_publ_flag
N1 C8 1.3305(12) y
N1 C7 1.4544(13) y
N1 H1N 0.897(11) ?
O1 C8 1.2325(10) y
C1 C2 1.3845(14) y
C1 C6 1.3863(14) y
C1 C7 1.5046(14) y
C2 C3 1.3831(16) y
C2 H2 0.966(11) ?
C3 C4 1.3674(16) y
C3 H3 0.998(12) ?
C4 C5 1.3786(18) y
C4 H4 0.928(12) ?
C5 C6 1.3747(16) y
C5 H5 0.937(14) ?
C6 H6 0.940(11) y
C7 H17 1.000(12) ?
C7 H27 1.048(12) ?
C8 C9 1.4976(14) y
C9 H9A 0.9600 ?
C9 H9B 0.9600 ?
C9 H9C 0.9600 ?

loop_
_geom_hbond_atom_site_label_D
_geom_hbond_atom_site_label_H
_geom_hbond_atom_site_label_A
_geom_hbond_site_symmetry_A
_geom_hbond_distance_DH
_geom_hbond_distance_HA
_geom_hbond_distance_DA
_geom_hbond_angle_DHA
N1 H1N O1 1_655 0.900(10) 2.020(10) 2.9060(10) 168.7(9)

loop_
_cod_related_entry_id
_cod_related_entry_database
_cod_related_entry_code
1 ChemSpider 11016
